data_4110920
loop_
_publ_author_name
'Sukbok Chang'
'Minjae Lee'
'Doo Young Jung'
'Eun Jeong Yoo'
'Seung Hwan Cho'
'Sun Kyu Han'

_publ_section_title
;
 Catalytic One-Pot Synthesis of Cyclic Amidines by Virtue of Tandem
 Reactions Involving Intramolecular Hydroamination under Mild Conditions
;
_journal_name_full 'Journal of the American Chemical Society'
_journal_page_first 12366
_journal_page_last 12367
_journal_paper_doi 10.1021/ja064788i
_journal_volume 128
_journal_year 2006
_chemical_formula_sum 'C20 H24 N2 O2 S'
_chemical_formula_weight 356.47
_chemical_name_systematic
; 
 ? 
;
_space_group_IT_number 14
_symmetry_cell_setting monoclinic
_symmetry_space_group_name_Hall '-P 2yn'
_symmetry_space_group_name_H-M 'P 1 21/n 1'
_atom_sites_solution_hydrogens geom
_atom_sites_solution_primary direct
_atom_sites_solution_secondary difmap
_audit_creation_method SHELXL-97
_cell_angle_alpha 90.00
_cell_angle_beta 110.089(2)
_cell_angle_gamma 90.00
_cell_formula_units_Z 4
_cell_length_a 13.1543(14)
_cell_length_b 8.2699(9)
_cell_length_c 17.976(2)
_cell_measurement_temperature 293(2)
_cell_volume 1836.5(3)
_computing_cell_refinement 'Bruker SMART'
_computing_data_collection 'Bruker SMART'
_computing_data_reduction 'Bruker SHELXTL'
_computing_molecular_graphics 'Bruker SHELXTL'
_computing_publication_material 'Bruker SHELXTL'
_computing_structure_refinement 'SHELXL-97 (Sheldrick, 1997)'
_computing_structure_solution 'SHELXS-97 (Sheldrick, 1990)'
_diffrn_ambient_temperature 293(2)
_diffrn_measured_fraction_theta_full 0.928
_diffrn_measured_fraction_theta_max 0.928
_diffrn_measurement_device_type 'CCD area detector'
_diffrn_measurement_method 'phi and omega scans'
_diffrn_radiation_monochromator graphite
_diffrn_radiation_source 'fine-focus sealed tube'
_diffrn_radiation_type MoK\a
_diffrn_radiation_wavelength 0.71073
_diffrn_reflns_av_R_equivalents 0.0424
_diffrn_reflns_av_sigmaI/netI 0.0566
_diffrn_reflns_limit_h_max 15
_diffrn_reflns_limit_h_min -16
_diffrn_reflns_limit_k_max 6
_diffrn_reflns_limit_k_min -10
_diffrn_reflns_limit_l_max 23
_diffrn_reflns_limit_l_min -23
_diffrn_reflns_number 10525
_diffrn_reflns_theta_full 27.98
_diffrn_reflns_theta_max 27.98
_diffrn_reflns_theta_min 1.68
_exptl_absorpt_coefficient_mu 0.192
_exptl_absorpt_correction_type none
_exptl_crystal_density_diffrn 1.289
_exptl_crystal_F_000 760
_refine_diff_density_max 0.224
_refine_diff_density_min -0.307
_refine_diff_density_rms 0.039
_refine_ls_extinction_method none
_refine_ls_goodness_of_fit_ref 1.004
_refine_ls_hydrogen_treatment mixed
_refine_ls_matrix_type full
_refine_ls_number_parameters 322
_refine_ls_number_reflns 4103
_refine_ls_number_restraints 0
_refine_ls_restrained_S_all 1.004
_refine_ls_R_factor_all 0.0921
_refine_ls_R_factor_gt 0.0476
_refine_ls_shift/su_max 0.038
_refine_ls_shift/su_mean 0.002
_refine_ls_structure_factor_coef Fsqd
_refine_ls_weighting_details 'calc w=1/[\s^2^(Fo^2^)+(0.0409P)^2^+0.0000P] where P=(Fo^2^+2Fc^2^)/3'
_refine_ls_weighting_scheme calc
_refine_ls_wR_factor_gt 0.0955
_refine_ls_wR_factor_ref 0.1053
_reflns_number_gt 2341
_reflns_number_total 4103
_reflns_threshold_expression >2sigma(I)
_cod_data_source_file ja064788isi20060706_025502.cif
_cod_data_source_block sbc53
_cod_database_code 4110920

loop_
_symmetry_equiv_pos_as_xyz
'x, y, z'
'-x+1/2, y+1/2, -z+1/2'
'-x, -y, -z'
'x-1/2, -y-1/2, z-1/2'

loop_
_atom_site_label
_atom_site_type_symbol
_atom_site_fract_x
_atom_site_fract_y
_atom_site_fract_z
_atom_site_U_iso_or_equiv
_atom_site_adp_type
_atom_site_occupancy
_atom_site_symmetry_multiplicity
_atom_site_calc_flag
S S 0.46339(5) 0.62579(6) 0.15679(3) 0.05424(19) Uani 1 1 d
O1 O 0.55665(13) 0.52258(15) 0.17492(10) 0.0751(5) Uani 1 1 d
O2 O 0.37798(14) 0.59543(19) 0.08333(9) 0.0857(5) Uani 1 1 d
C1 C 0.40948(15) 0.5981(2) 0.23335(12) 0.0467(5) Uani 1 1 d
C2 C 0.4620(2) 0.6559(3) 0.30797(14) 0.0627(6) Uani 1 1 d
H2 H 0.5247(16) 0.713(2) 0.3175(11) 0.058(6) Uiso 1 1 d
C3 C 0.4232(2) 0.6214(3) 0.36797(16) 0.0713(7) Uani 1 1 d
H3 H 0.4603(18) 0.659(3) 0.4186(15) 0.085(8) Uiso 1 1 d
C4 C 0.33148(19) 0.5289(3) 0.35596(15) 0.0634(6) Uani 1 1 d
C5 C 0.2786(2) 0.4752(3) 0.28028(17) 0.0679(7) Uani 1 1 d
H5 H 0.2120(16) 0.415(2) 0.2726(12) 0.064(6) Uiso 1 1 d
C6 C 0.31556(19) 0.5084(3) 0.21902(17) 0.0606(6) Uani 1 1 d
H6 H 0.2859(17) 0.467(2) 0.1685(13) 0.066(7) Uiso 1 1 d
C7 C 0.2924(4) 0.4891(7) 0.4228(3) 0.1027(12) Uani 1 1 d
H7A H 0.348(3) 0.472(4) 0.466(2) 0.151(17) Uiso 1 1 d
H7B H 0.241(3) 0.418(5) 0.414(2) 0.160(18) Uiso 1 1 d
H7C H 0.260(3) 0.586(5) 0.432(3) 0.20(2) Uiso 1 1 d
N1 N 0.49322(13) 0.81336(16) 0.16712(9) 0.0470(4) Uani 1 1 d
C8 C 0.56968(15) 0.8858(2) 0.14833(10) 0.0406(5) Uani 1 1 d
C9 C 0.64173(16) 0.8057(2) 0.10923(12) 0.0459(5) Uani 1 1 d
H9 H 0.6584(13) 0.704(2) 0.1368(10) 0.039(5) Uiso 1 1 d
C10 C 0.74541(18) 0.9007(3) 0.12063(16) 0.0570(6) Uani 1 1 d
H10A H 0.7857(15) 0.852(2) 0.0882(11) 0.054(6) Uiso 1 1 d
H10B H 0.7936(17) 0.897(2) 0.1794(13) 0.072(7) Uiso 1 1 d
C11 C 0.7182(2) 1.0763(3) 0.09893(17) 0.0608(6) Uani 1 1 d
H11A H 0.6663(18) 1.081(2) 0.0444(14) 0.072(7) Uiso 1 1 d
H11B H 0.7841(16) 1.137(2) 0.1045(11) 0.053(6) Uiso 1 1 d
C12 C 0.6669(2) 1.1484(2) 0.15444(15) 0.0547(6) Uani 1 1 d
H12A H 0.6282(15) 1.253(2) 0.1331(11) 0.057(6) Uiso 1 1 d
H12B H 0.7229(16) 1.167(2) 0.2106(13) 0.067(7) Uiso 1 1 d
N2 N 0.58280(12) 1.04398(17) 0.16602(9) 0.0430(4) Uani 1 1 d
C13 C 0.5780(3) 0.7697(4) 0.02227(15) 0.0658(7) Uani 1 1 d
H13A H 0.5574(18) 0.866(3) -0.0063(14) 0.082(8) Uiso 1 1 d
H13B H 0.6232(19) 0.712(3) -0.0005(14) 0.087(8) Uiso 1 1 d
H13C H 0.509(2) 0.710(3) 0.0158(14) 0.093(9) Uiso 1 1 d
C14 C 0.51772(18) 1.1205(2) 0.20719(12) 0.0460(5) Uani 1 1 d
H14A H 0.4460(15) 1.082(2) 0.1841(10) 0.043(5) Uiso 1 1 d
H14B H 0.5181(14) 1.235(2) 0.1960(10) 0.048(5) Uiso 1 1 d
C15 C 0.55570(16) 1.0909(2) 0.29506(12) 0.0441(5) Uani 1 1 d
C16 C 0.65048(18) 1.0093(2) 0.33559(13) 0.0506(5) Uani 1 1 d
H16 H 0.6943(14) 0.966(2) 0.3070(11) 0.046(5) Uiso 1 1 d
C17 C 0.6831(2) 0.9889(3) 0.41700(15) 0.0634(7) Uani 1 1 d
H17 H 0.7472(17) 0.931(3) 0.4437(13) 0.074(7) Uiso 1 1 d
C18 C 0.6217(3) 1.0493(3) 0.45784(18) 0.0798(9) Uani 1 1 d
H18 H 0.6419(18) 1.036(3) 0.5124(15) 0.081(8) Uiso 1 1 d
C19 C 0.5271(3) 1.1296(4) 0.41867(18) 0.0823(8) Uani 1 1 d
H19 H 0.4826(17) 1.168(2) 0.4442(14) 0.070(7) Uiso 1 1 d
C20 C 0.4957(2) 1.1500(3) 0.33789(16) 0.0633(7) Uani 1 1 d
H20 H 0.4336(15) 1.196(2) 0.3135(11) 0.048(6) Uiso 1 1 d

loop_
_atom_site_aniso_label
_atom_site_aniso_U_11
_atom_site_aniso_U_22
_atom_site_aniso_U_33
_atom_site_aniso_U_23
_atom_site_aniso_U_13
_atom_site_aniso_U_12
S 0.0675(4) 0.0387(3) 0.0574(4) -0.0089(2) 0.0225(3) -0.0069(3)
O1 0.0946(12) 0.0359(8) 0.1162(14) 0.0058(8) 0.0637(11) 0.0122(8)
O2 0.1045(13) 0.0944(12) 0.0493(10) -0.0219(9) 0.0150(10) -0.0435(10)
C1 0.0471(12) 0.0392(11) 0.0501(13) 0.0005(9) 0.0120(10) 0.0002(9)
C2 0.0576(15) 0.0721(16) 0.0557(17) -0.0093(12) 0.0159(13) -0.0190(13)
C3 0.0718(18) 0.0877(18) 0.0492(17) -0.0081(14) 0.0139(14) -0.0136(14)
C4 0.0567(15) 0.0710(15) 0.0634(18) 0.0049(12) 0.0218(13) 0.0019(12)
C5 0.0525(15) 0.0716(16) 0.078(2) 0.0052(13) 0.0198(15) -0.0127(13)
C6 0.0560(15) 0.0603(14) 0.0588(17) -0.0060(12) 0.0113(13) -0.0099(11)
C7 0.088(3) 0.149(4) 0.081(3) 0.012(2) 0.043(2) -0.011(3)
N1 0.0507(10) 0.0325(8) 0.0567(12) -0.0040(7) 0.0170(9) -0.0017(7)
C8 0.0469(11) 0.0357(10) 0.0313(11) 0.0016(8) 0.0034(9) 0.0067(9)
C9 0.0572(13) 0.0389(11) 0.0415(13) 0.0029(9) 0.0167(10) 0.0100(10)
C10 0.0562(15) 0.0528(13) 0.0668(18) 0.0022(11) 0.0273(14) 0.0067(11)
C11 0.0601(16) 0.0527(14) 0.0741(19) 0.0047(12) 0.0288(15) -0.0011(12)
C12 0.0625(15) 0.0404(12) 0.0608(16) 0.0005(11) 0.0208(13) -0.0043(11)
N2 0.0519(10) 0.0339(8) 0.0411(10) -0.0004(7) 0.0132(8) 0.0023(7)
C13 0.080(2) 0.0691(17) 0.0463(16) -0.0075(13) 0.0191(14) 0.0087(16)
C14 0.0557(14) 0.0315(10) 0.0496(14) -0.0020(9) 0.0168(11) 0.0047(10)
C15 0.0501(12) 0.0326(10) 0.0496(13) -0.0063(9) 0.0170(10) -0.0056(9)
C16 0.0600(14) 0.0396(11) 0.0487(15) -0.0066(10) 0.0142(12) -0.0047(10)
C17 0.0803(19) 0.0490(13) 0.0507(17) -0.0008(11) 0.0094(15) -0.0092(13)
C18 0.107(3) 0.0851(19) 0.0438(18) 0.0007(14) 0.0219(18) -0.0237(17)
C19 0.089(2) 0.105(2) 0.065(2) -0.0167(17) 0.0417(18) -0.0113(18)
C20 0.0582(16) 0.0705(16) 0.0624(18) -0.0075(13) 0.0221(14) 0.0011(13)

loop_
_atom_type_symbol
_atom_type_description
_atom_type_scat_dispersion_real
_atom_type_scat_dispersion_imag
_atom_type_scat_source
C C 0.0033 0.0016 'International Tables Vol C Tables 4.2.6.8 and 6.1.1.4'
H H 0.0000 0.0000 'International Tables Vol C Tables 4.2.6.8 and 6.1.1.4'
N N 0.0061 0.0033 'International Tables Vol C Tables 4.2.6.8 and 6.1.1.4'
O O 0.0106 0.0060 'International Tables Vol C Tables 4.2.6.8 and 6.1.1.4'
S S 0.1246 0.1234 'International Tables Vol C Tables 4.2.6.8 and 6.1.1.4'

loop_
_geom_angle_atom_site_label_1
_geom_angle_atom_site_label_2
_geom_angle_atom_site_label_3
_geom_angle
O2 S O1 116.31(11)
O2 S N1 111.20(9)
O1 S N1 113.24(9)
O2 S C1 107.34(10)
O1 S C1 106.65(9)
N1 S C1 100.59(9)
C2 C1 C6 119.1(2)
C2 C1 S 121.12(17)
C6 C1 S 119.67(18)
C1 C2 C3 120.0(2)
C2 C3 C4 122.2(3)
C5 C4 C3 116.9(2)
C5 C4 C7 121.9(3)
C3 C4 C7 121.2(3)
C4 C5 C6 122.1(2)
C5 C6 C1 119.7(2)
C8 N1 S 126.45(14)
N1 C8 N2 115.56(16)
N1 C8 C9 125.34(16)
N2 C8 C9 119.09(17)
C8 C9 C10 112.71(17)
C8 C9 C13 110.46(18)
C10 C9 C13 112.9(2)
C11 C10 C9 109.78(19)
C12 C11 C10 109.2(2)
N2 C12 C11 112.99(18)
C8 N2 C14 119.60(16)
C8 N2 C12 125.39(16)
C14 N2 C12 114.72(16)
N2 C14 C15 114.97(17)
C20 C15 C16 117.8(2)
C20 C15 C14 119.0(2)
C16 C15 C14 123.11(19)
C15 C16 C17 120.7(2)
C18 C17 C16 120.0(3)
C17 C18 C19 120.2(3)
C18 C19 C20 119.4(3)
C15 C20 C19 121.9(3)

loop_
_geom_bond_atom_site_label_1
_geom_bond_atom_site_label_2
_geom_bond_distance
S O2 1.4318(15)
S O1 1.4369(15)
S N1 1.5951(15)
S C1 1.766(2)
C1 C2 1.367(3)
C1 C6 1.387(3)
C2 C3 1.372(3)
C3 C4 1.381(3)
C4 C5 1.372(3)
C4 C7 1.497(4)
C5 C6 1.376(3)
N1 C8 1.311(2)
C8 N2 1.344(2)
C8 C9 1.513(3)
C9 C10 1.526(3)
C9 C13 1.528(3)
C10 C11 1.514(3)
C11 C12 1.507(3)
C12 N2 1.473(2)
N2 C14 1.455(2)
C14 C15 1.504(3)
C15 C20 1.368(3)
C15 C16 1.385(3)
C16 C17 1.387(3)
C17 C18 1.360(4)
C18 C19 1.372(4)
C19 C20 1.377(3)
